data_1528869
loop_
_publ_author_name
'Sharma, N.'
'Ling, C.D.'
'Wrighter, G.E.'
'Chen, P.Y.'
'Kennedy, B.J.'
'Lee, P.L.'

_publ_section_title
;
 Three-layer Aurivillius phases containing magnetic transition metal
 cations: Bi(2-x) Sr(2+x) (Nb, Ta)(2+x) M(1-x) O12, M = Ru(4+), Ir(4+),
 Mn(4+), x = 0.5
;
_journal_name_full 'Journal of Solid State Chemistry'
_journal_page_first 370
_journal_page_last 376
_journal_volume 180
_journal_year 2007
_chemical_formula_sum 'Bi1.5 Nb2.5 O12 Ru0.5 Sr2.5'
_chemical_name_systematic '(Bi1.5 Sr2.5) (Nb2.5 Ru0.5) O12'
_space_group_IT_number 139
_symmetry_space_group_name_Hall '-I 4 2'
_symmetry_space_group_name_H-M 'I 4/m m m'
_cell_angle_alpha 90
_cell_angle_beta 90
_cell_angle_gamma 90
_cell_formula_units_Z 2
_cell_length_a 3.921698
_cell_length_b 3.921698
_cell_length_c 33.6415
_cell_volume 517.397
_citation_journal_id_ASTM JSSCBI
_cod_data_source_file Sharma_JSSCBI_2007_1286.cif
_cod_data_source_block Bi1.5Nb2.5O12Ru0.5Sr2.5
_cod_original_cell_volume 517.3967
_cod_database_code 1528869

loop_
_symmetry_equiv_pos_as_xyz
x,y,z
-y,x,z
-x,-y,z
y,-x,z
x,-y,-z
y,x,-z
-x,y,-z
-y,-x,-z
-x,-y,-z
y,-x,-z
x,y,-z
-y,x,-z
-x,y,z
-y,-x,z
x,-y,z
y,x,z
x+1/2,y+1/2,z+1/2
-y+1/2,x+1/2,z+1/2
-x+1/2,-y+1/2,z+1/2
y+1/2,-x+1/2,z+1/2
x+1/2,-y+1/2,-z+1/2
y+1/2,x+1/2,-z+1/2
-x+1/2,y+1/2,-z+1/2
-y+1/2,-x+1/2,-z+1/2
-x+1/2,-y+1/2,-z+1/2
y+1/2,-x+1/2,-z+1/2
x+1/2,y+1/2,-z+1/2
-y+1/2,x+1/2,-z+1/2
-x+1/2,y+1/2,z+1/2
-y+1/2,-x+1/2,z+1/2
x+1/2,-y+1/2,z+1/2
y+1/2,x+1/2,z+1/2

loop_
_atom_site_label
_atom_site_type_symbol
_atom_site_fract_x
_atom_site_fract_y
_atom_site_fract_z
_atom_site_occupancy
_atom_site_U_iso_or_equiv
Nb1 Nb+5 0.5 0.5 0.5 0.508 0.0
Ru2 Ru+4 0.5 0.5 0.37367 0.004 0.0
O3 O-2 0.5 0.5 0.44105 1 0.0
O2 O-2 0.5 0 0.25 1 0.0
Sr2 Sr+2 0.5 0.5 0.20341 0.289 0.0
Ru1 Ru+4 0.5 0.5 0.5 0.492 0.0
O1 O-2 0.5 0 0.5 1 0.0
O5 O-2 0.5 0 0.11591 1 0.0
Bi2 Bi+3 0.5 0.5 0.21624 0.711 0.0
Bi1 Bi+3 0.5 0.5 0.06236 0.039 0.0
Nb2 Nb+5 0.5 0.5 0.37367 0.996 0.0
O4 O-2 0.5 0.5 0.31726 1 0.0
Sr1 Sr+2 0.5 0.5 0.06236 0.961 0.0
